data_8101524
loop_
_publ_author_name
'Ji, Zhiqin'
'Shan, Yongkui'
'Guadalupe, Ana R.'
'Huang, Songping'

_publ_section_title
;
Crystal structure of cis-dichlorobis(1,10-phenanthroline)rhodium(III) 
perchlorate, C~24~H~16~Cl~3~N~4~O~4~Rh
;
_journal_issue 3
_journal_name_full 'Zeitschrift f\"ur Kristallographie - New Crystal Structures'
_journal_page_first 387
_journal_page_last 388
_journal_volume 214
_journal_year 1999
_chemical_formula_sum 'C24 H16 Cl3 N4 O4 Rh'
_chemical_formula_weight 633.68
_space_group_IT_number 14
_symmetry_cell_setting monoclinic
_symmetry_space_group_name_Hall '-P 2yn'
_symmetry_space_group_name_H-M 'P 1 21/n 1'
_cell_angle_alpha 90
_cell_angle_beta 104.675(1)
_cell_angle_gamma 90
_cell_formula_units_Z 4
_cell_length_a 12.6005(9)
_cell_length_b 11.8803(8)
_cell_length_c 16.573(1)
_cell_measurement_temperature 296(1)
_cell_volume 2400.0(3)
_diffrn_ambient_temperature 296(1)
_exptl_crystal_density_diffrn 1.754
_refine_ls_R_factor_obs 0.0555
_refine_ls_wR_factor_obs 0.0633
_cod_original_sg_symbol_H-M 'P 21/n'
_cod_original_formula_sum 'C24 H16 Cl3 N4 O4 Rh '
_cod_database_code 8101524

loop_
_symmetry_equiv_pos_as_xyz
'  +x,  +y,  +z'
1/2-x,1/2+y,1/2-z
'  -x,  -y,  -z'
1/2+x,1/2-y,1/2+z

loop_
_atom_site_aniso_label
_atom_site_aniso_U_11
_atom_site_aniso_U_22
_atom_site_aniso_U_33
_atom_site_aniso_U_12
_atom_site_aniso_U_13
_atom_site_aniso_U_23
Rh 0.0362(4) 0.0471(5) 0.0461(5) 0.0083(5) -0.0054(3) 0.0052(5)
Cl(1) 0.055(2) 0.083(2) 0.070(2) 0.032(2) -0.001(1) 0.016(2)
Cl(2) 0.049(2) 0.061(2) 0.067(2) -0.002(1) -0.002(1) 0.009(2)
Cl(3) 0.067(2) 0.063(2) 0.060(2) -0.003(2) 0.004(2) -0.001(2)
O(1) 0.115(9) 0.19(1) 0.077(7) 0.019(8) -0.037(6) 0.014(7)
O(2) 0.15(1) 0.16(1) 0.100(8) -0.061(9) 0.053(7) -0.011(7)
O(3) 0.24(2) 0.15(1) 0.35(2) 0.15(1) 0.06(2) -0.02(1)
O(4) 0.19(1) 0.117(9) 0.17(1) -0.101(9) -0.045(9) 0.018(8)
N(1) 0.047(6) 0.048(6) 0.048(6) 0.008(4) 0.005(4) 0.005(5)
N(2) 0.039(5) 0.054(6) 0.045(5) 0.006(5) -0.003(4) 0.003(5)
N(3) 0.049(5) 0.040(5) 0.048(5) 0.003(4) 0.005(4) 0.002(4)
N(4) 0.033(5) 0.042(5) 0.047(5) 0.003(4) 0.000(4) 0.002(4)
C(1) 0.064(8) 0.057(7) 0.057(7) 0.003(7) 0.003(6) 0.005(7)
C(2) 0.066(9) 0.057(8) 0.09(1) -0.005(7) 0.013(7) -0.006(7)
C(3) 0.057(8) 0.050(7) 0.10(1) 0.004(6) 0.027(7) 0.020(8)
C(4) 0.044(6) 0.061(9) 0.060(8) 0.016(6) 0.009(5) 0.015(7)
C(5) 0.055(8) 0.08(1) 0.075(9) 0.018(7) 0.020(7) 0.030(8)
C(6) 0.048(7) 0.11(1) 0.051(8) 0.022(8) 0.007(6) 0.020(8)
C(7) 0.045(7) 0.071(8) 0.048(7) 0.020(7) 0.004(6) 0.016(7)
C(8) 0.050(7) 0.10(1) 0.051(7) 0.011(8) -0.003(6) 0.006(8)
C(9) 0.040(7) 0.11(1) 0.042(7) 0.008(7) -0.009(5) -0.016(7)
C(10) 0.041(7) 0.064(8) 0.064(8) 0.004(6) 0.000(6) 0.004(7)
C(11) 0.034(6) 0.054(7) 0.065(8) 0.012(5) 0.012(6) 0.008(6)
C(12) 0.036(6) 0.058(8) 0.047(7) 0.013(6) 0.000(5) 0.008(6)
C(13) 0.072(8) 0.046(7) 0.060(8) 0.011(6) 0.014(7) -0.004(6)
C(14) 0.09(1) 0.049(7) 0.055(8) -0.010(7) 0.013(7) -0.011(6)
C(15) 0.065(8) 0.056(7) 0.048(7) -0.020(6) -0.007(6) 0.004(6)
C(16) 0.044(6) 0.044(6) 0.043(6) -0.011(5) -0.004(5) -0.001(5)
C(17) 0.054(8) 0.059(8) 0.050(7) -0.017(7) -0.017(6) 0.009(6)
C(18) 0.032(6) 0.063(8) 0.072(9) -0.020(6) -0.027(6) 0.019(7)
C(19) 0.032(6) 0.048(7) 0.065(8) -0.004(5) -0.011(5) 0.008(6)
C(20) 0.032(6) 0.071(8) 0.083(9) 0.012(6) -0.004(6) 0.005(7)
C(21) 0.047(7) 0.053(7) 0.078(9) 0.008(6) 0.009(6) -0.004(7)
C(22) 0.035(6) 0.052(7) 0.061(7) 0.002(6) -0.005(5) -0.010(6)
C(23) 0.035(6) 0.038(6) 0.045(6) -0.008(5) -0.008(5) 0.006(5)
C(24) 0.030(5) 0.045(6) 0.043(6) -0.004(5) -0.007(5) -0.003(5)

loop_
_atom_site_label
_atom_site_fract_x
_atom_site_fract_y
_atom_site_fract_z
_atom_site_U_iso_or_equiv
_atom_site_occupancy
_atom_site_refinement_flags
_atom_site_thermal_displace_type
_atom_site_calc_flag
_atom_site_calc_attached_atom
Rh 0.72444(7) 0.13716(7) 0.12922(5) 0.0460(2) 1.000 . Uani d ?
Cl(1) 0.5620(2) 0.2396(3) 0.1066(2) 0.072(1) 1.000 . Uani d ?
Cl(2) 0.6367(2) -0.0284(2) 0.1490(2) 0.0618(9) 1.000 . Uani d ?
Cl(3) 1.1351(3) 0.2325(3) 0.0957(2) 0.065(1) 1.000 . Uani d ?
O(1) 1.0630(8) 0.259(1) 0.0164(6) 0.139(5) 1.000 . Uani d ?
O(2) 1.073(1) 0.216(1) 0.1542(7) 0.134(5) 1.000 . Uani d ?
O(3) 1.185(1) 0.140(1) 0.085(1) 0.246(9) 1.000 . Uani d ?
O(4) 1.197(1) 0.329(1) 0.1205(8) 0.177(6) 1.000 . Uani d ?
N(1) 0.7988(7) 0.2784(7) 0.1031(5) 0.049(3) 1.000 . Uani d ?
N(2) 0.6979(6) 0.1175(7) 0.0032(5) 0.048(3) 1.000 . Uani d ?
N(3) 0.7650(7) 0.1628(6) 0.2554(5) 0.047(3) 1.000 . Uani d ?
N(4) 0.8689(6) 0.0490(6) 0.1585(5) 0.042(3) 1.000 . Uani d ?
C(1) 0.8478(9) 0.359(1) 0.1553(7) 0.062(4) 1.000 . Uani d ?
C(2) 0.888(1) 0.457(1) 0.1274(9) 0.072(5) 1.000 . Uani d ?
C(3) 0.883(1) 0.4698(9) 0.0449(9) 0.068(4) 1.000 . Uani d ?
C(4) 0.8332(9) 0.384(1) -0.0119(7) 0.056(4) 1.000 . Uani d ?
C(5) 0.824(1) 0.389(1) -0.0990(8) 0.069(4) 1.000 . Uani d ?
C(6) 0.774(1) 0.305(1) -0.1502(7) 0.070(4) 1.000 . Uani d ?
C(7) 0.7274(9) 0.210(1) -0.1182(7) 0.056(4) 1.000 . Uani d ?
C(8) 0.6709(9) 0.123(1) -0.1680(7) 0.068(4) 1.000 . Uani d ?
C(9) 0.6309(9) 0.038(1) -0.1311(7) 0.067(4) 1.000 . Uani d ?
C(10) 0.6435(8) 0.0361(9) -0.0451(7) 0.059(4) 1.000 . Uani d ?
C(11) 0.7929(8) 0.2912(9) 0.0203(7) 0.051(4) 1.000 . Uani d ?
C(12) 0.7374(8) 0.2040(9) -0.0341(7) 0.049(4) 1.000 . Uani d ?
C(13) 0.708(1) 0.2166(9) 0.3007(7) 0.060(4) 1.000 . Uani d ?
C(14) 0.749(1) 0.2246(9) 0.3877(7) 0.064(4) 1.000 . Uani d ?
C(15) 0.850(1) 0.1778(9) 0.4265(7) 0.060(4) 1.000 . Uani d ?
C(16) 0.9077(8) 0.1231(8) 0.3793(6) 0.046(3) 1.000 . Uani d ?
C(17) 1.0132(9) 0.070(1) 0.4137(7) 0.060(4) 1.000 . Uani d ?
C(18) 1.0612(8) 0.009(1) 0.3667(8) 0.063(4) 1.000 . Uani d ?
C(19) 1.0168(8) -0.0041(9) 0.2775(7) 0.052(3) 1.000 . Uani d ?
C(20) 1.0597(8) -0.067(1) 0.2247(8) 0.065(4) 1.000 . Uani d ?
C(21) 1.0106(9) -0.0716(9) 0.1423(8) 0.060(4) 1.000 . Uani d ?
C(22) 0.9134(8) -0.0107(9) 0.1109(7) 0.053(3) 1.000 . Uani d ?
C(23) 0.8653(8) 0.1145(8) 0.2929(6) 0.043(3) 1.000 . Uani d ?
C(24) 0.9164(7) 0.0532(8) 0.2424(6) 0.042(3) 1.000 . Uani d ?
H(1) 0.8550 0.3505 0.2135 0.074 1.000 . Uiso c ?
H(2) 0.9187 0.5144 0.1660 0.087 1.000 . Uiso c ?
H(3) 0.9137 0.5349 0.0259 0.081 1.000 . Uiso c ?
H(4) 0.8540 0.4511 -0.1217 0.083 1.000 . Uiso c ?
H(5) 0.7688 0.3094 -0.2082 0.084 1.000 . Uiso c ?
H(6) 0.6621 0.1222 -0.2267 0.081 1.000 . Uiso c ?
H(7) 0.5926 -0.0211 -0.1641 0.079 1.000 . Uiso c ?
H(8) 0.6130 -0.0243 -0.0208 0.071 1.000 . Uiso c ?
H(9) 0.6398 0.2497 0.2745 0.070 1.000 . Uiso c ?
H(10) 0.7070 0.2629 0.4198 0.077 1.000 . Uiso c ?
H(11) 0.8784 0.1835 0.4853 0.072 1.000 . Uiso c ?
H(12) 1.0484 0.0788 0.4716 0.073 1.000 . Uiso c ?
H(13) 1.1279 -0.0280 0.3927 0.075 1.000 . Uiso c ?
H(14) 1.1254 -0.1086 0.2464 0.078 1.000 . Uiso c ?
H(15) 1.0417 -0.1161 0.1063 0.075 1.000 . Uiso c ?
H(16) 0.8794 -0.0132 0.0530 0.063 1.000 . Uiso c ?

loop_
_geom_bond_atom_site_label_1
_geom_bond_atom_site_label_2
_geom_bond_distance
_geom_bond_site_symmetry_1
_geom_bond_site_symmetry_2
_geom_bond_publ_flag
Rh Cl(1) 2.329(3) . . yes
Rh Cl(2) 2.320(3) . . yes
Rh N(1) 2.022(8) . . yes
Rh N(2) 2.043(8) . . yes
Rh N(3) 2.046(8) . . yes
Rh N(4) 2.049(7) . . yes
Cl(3) O(1) 1.430(9) . . yes
Cl(3) O(2) 1.40(1) . . yes
Cl(3) O(3) 1.30(1) . . yes
Cl(3) O(4) 1.39(1) . . yes
N(1) C(1) 1.33(1) . . yes
N(1) C(11) 1.36(1) . . yes
N(2) C(10) 1.33(1) . . yes
N(2) C(12) 1.36(1) . . yes
N(3) C(13) 1.32(1) . . yes
N(3) C(23) 1.38(1) . . yes
N(4) C(22) 1.29(1) . . yes
N(4) C(24) 1.37(1) . . yes
C(1) C(2) 1.39(2) . . yes
C(1) H(1) 0.95 . . no
C(2) C(3) 1.36(2) . . yes
C(2) H(2) 0.95 . . no
C(3) C(4) 1.42(2) . . yes
C(3) H(3) 0.95 . . no
C(4) C(5) 1.42(2) . . yes
C(4) C(11) 1.38(1) . . yes
C(5) C(6) 1.36(2) . . yes
C(5) H(4) 0.95 . . no
C(6) C(7) 1.43(2) . . yes
C(6) H(5) 0.95 . . no
C(7) C(8) 1.41(2) . . yes
C(7) C(12) 1.37(1) . . yes
C(8) C(9) 1.34(2) . . yes
C(8) H(6) 0.95 . . no
C(9) C(10) 1.39(1) . . yes
C(9) H(7) 0.94 . . no
C(10) H(8) 0.95 . . no
C(11) C(12) 1.43(1) . . yes
C(13) C(14) 1.41(1) . . yes
C(13) H(9) 0.95 . . no
C(14) C(15) 1.39(2) . . yes
C(14) H(10) 0.96 . . no
C(15) C(16) 1.36(1) . . yes
C(15) H(11) 0.95 . . no
C(16) C(17) 1.45(1) . . yes
C(16) C(23) 1.40(1) . . yes
C(17) C(18) 1.32(2) . . yes
C(17) H(12) 0.95 . . no
C(18) C(19) 1.45(1) . . yes
C(18) H(13) 0.95 . . no
C(19) C(20) 1.36(1) . . yes
C(19) C(24) 1.43(1) . . yes
C(20) C(21) 1.35(1) . . yes
C(20) H(14) 0.95 . . no
C(21) C(22) 1.40(1) . . yes
C(21) H(15) 0.95 . . no
C(22) H(16) 0.95 . . no
C(23) C(24) 1.38(1) . . yes
